data_1520745
loop_
_publ_author_name
'Uzelac, Marina'
'Hern\'an-G\'omez, Alberto'
'Armstrong, David R.'
'Kennedy, Alan R.'
'Hevia, Eva'

_publ_section_title
;
 Rational synthesis of normal, abnormal and anionic NHC--gallium alkyl
 complexes: structural, stability and isomerization insights
;
_journal_issue 10
_journal_name_full 'Chem. Sci.'
_journal_page_first 5719
_journal_paper_doi 10.1039/C5SC02086G
_journal_volume 6
_journal_year 2015
_chemical_formula_moiety 'C40 H71 Ga N2 Si3'
_chemical_formula_sum 'C40 H71 Ga N2 Si3'
_chemical_formula_weight 733.97
_chemical_name_systematic
;
 ?
;
_chemical_properties_physical 'Air-sensitive, Moisture-sensitive, Oxygen-sensitive'
_space_group_crystal_system monoclinic
_space_group_IT_number 14
_space_group_name_Hall '-P 2ybc'
_space_group_name_H-M_alt 'P 1 21/c 1'
_symmetry_space_group_name_Hall '-P 2ybc'
_symmetry_space_group_name_H-M 'P 1 21/c 1'
_atom_sites_solution_hydrogens geom
_atom_sites_solution_primary direct
_atom_sites_solution_secondary difmap
_audit_creation_method SHELXL-2013
_audit_update_record
;
2015-06-08 deposited with the CCDC.
2015-07-03 downloaded from the CCDC.
;
_cell_angle_alpha 90
_cell_angle_beta 117.951(3)
_cell_angle_gamma 90
_cell_formula_units_Z 4
_cell_length_a 21.8907(5)
_cell_length_b 11.0318(2)
_cell_length_c 20.6366(4)
_cell_measurement_reflns_used 16438
_cell_measurement_temperature 123(2)
_cell_measurement_theta_max 73.1040
_cell_measurement_theta_min 4.0410
_cell_volume 4402.3(2)
_computing_cell_refinement
;
CrysAlisPro, Agilent Technologies,
Version 1.171.36.32 (release 02-08-2013 CrysAlis171 .NET)
(compiled Aug  2 2013,16:46:58)
;
_computing_data_collection
;
CrysAlisPro, Agilent Technologies,
Version 1.171.36.32 (release 02-08-2013 CrysAlis171 .NET)
(compiled Aug  2 2013,16:46:58)
;
_computing_data_reduction
;
CrysAlisPro, Agilent Technologies,
Version 1.171.36.32 (release 02-08-2013 CrysAlis171 .NET)
(compiled Aug  2 2013,16:46:58)
;
_computing_publication_material SHELXL-2013
_computing_structure_refinement 'SHELXL-2013 (Sheldrick, 2013)'
_computing_structure_solution SHELXS
_diffrn_ambient_temperature 123(2)
_diffrn_measured_fraction_theta_full 0.994
_diffrn_measured_fraction_theta_max 0.984
_diffrn_measurement_device_type 'Oxford Diffraction Gemini S'
_diffrn_measurement_method 'omega scans'
_diffrn_radiation_monochromator graphite
_diffrn_radiation_source 'fine-focused sealed tube'
_diffrn_radiation_type CuK\a
_diffrn_radiation_wavelength 1.5418
_diffrn_reflns_av_R_equivalents 0.1203
_diffrn_reflns_av_unetI/netI 0.0685
_diffrn_reflns_laue_measured_fraction_full 0.994
_diffrn_reflns_laue_measured_fraction_max 0.984
_diffrn_reflns_limit_h_max 24
_diffrn_reflns_limit_h_min -26
_diffrn_reflns_limit_k_max 13
_diffrn_reflns_limit_k_min -11
_diffrn_reflns_limit_l_max 25
_diffrn_reflns_limit_l_min -25
_diffrn_reflns_number 41051
_diffrn_reflns_point_group_measured_fraction_full 0.994
_diffrn_reflns_point_group_measured_fraction_max 0.984
_diffrn_reflns_theta_full 70.000
_diffrn_reflns_theta_max 73.120
_diffrn_reflns_theta_min 7.444
_exptl_absorpt_coefficient_mu 1.825
_exptl_absorpt_correction_T_max 1.00000
_exptl_absorpt_correction_T_min 0.28919
_exptl_absorpt_correction_type multi-scan
_exptl_absorpt_process_details
;
CrysAlisPro, Agilent Technologies,
Version 1.171.36.32 (release 02-08-2013 CrysAlis171 .NET)
(compiled Aug  2 2013,16:46:58)
Empirical absorption correction using spherical harmonics,
implemented in SCALE3 ABSPACK scaling algorithm.
;
_exptl_crystal_colour colourless
_exptl_crystal_density_diffrn 1.107
_exptl_crystal_density_method 'not measured'
_exptl_crystal_description plate
_exptl_crystal_F_000 1592
_exptl_crystal_size_max 0.7
_exptl_crystal_size_mid 0.7
_exptl_crystal_size_min 0.4
_refine_diff_density_max 1.503
_refine_diff_density_min -2.003
_refine_diff_density_rms 0.121
_refine_ls_extinction_method none
_refine_ls_goodness_of_fit_ref 1.066
_refine_ls_hydrogen_treatment constr
_refine_ls_matrix_type full
_refine_ls_number_parameters 535
_refine_ls_number_reflns 8683
_refine_ls_number_restraints 137
_refine_ls_restrained_S_all 1.064
_refine_ls_R_factor_all 0.0954
_refine_ls_R_factor_gt 0.0887
_refine_ls_shift/su_max 0.000
_refine_ls_shift/su_mean 0.000
_refine_ls_structure_factor_coef Fsqd
_refine_ls_weighting_details 'w=1/[\s^2^(Fo^2^)+(0.1728P)^2^+4.4338P] where P=(Fo^2^+2Fc^2^)/3'
_refine_ls_weighting_scheme calc
_refine_ls_wR_factor_gt 0.2474
_refine_ls_wR_factor_ref 0.2603
_reflns_Friedel_coverage 0.000
_reflns_number_gt 7710
_reflns_number_total 8683
_reflns_threshold_expression 'I > 2\s(I)'
_cod_data_source_file c5sc02086g1.cif
_cod_data_source_block mu341c
_cod_depositor_comments 'Adding full bibliography for 1520741--1520746.cif.'
_cod_original_cell_volume 4402.27(19)
_cod_database_code 1520745
_shelx_space_group_comment
;
The symmetry employed for this shelxl refinement is uniquely defined
by the following loop, which should always be used as a source of
symmetry information in preference to the above space-group names.
They are only intended as comments.
;
_reflns_friedel_fraction
;
 is defined as the number of unique
 Friedel pairs measured divided by the number that would be
 possible theoretically, ignoring centric projections and
 systematic absences.
;
_shelxl_version_number 2013-3

loop_
_space_group_symop_operation_xyz
'x, y, z'
'-x, y+1/2, -z+1/2'
'-x, -y, -z'
'x, -y-1/2, z-1/2'

loop_
_atom_site_label
_atom_site_type_symbol
_atom_site_fract_x
_atom_site_fract_y
_atom_site_fract_z
_atom_site_U_iso_or_equiv
_atom_site_adp_type
_atom_site_occupancy
_atom_site_site_symmetry_order
_atom_site_calc_flag
_atom_site_refinement_flags_posn
_atom_site_refinement_flags_adp
_atom_site_refinement_flags_occupancy
_atom_site_disorder_assembly
_atom_site_disorder_group
Ga1 Ga 0.22025(2) 0.32128(4) 0.24684(2) 0.0320(2) Uani 1 1 d . . . . .
N1 N 0.23096(15) 0.3202(2) 0.40563(14) 0.0248(6) Uani 1 1 d . . . . .
N2 N 0.33812(14) 0.3558(2) 0.47981(14) 0.0259(5) Uani 1 1 d . . . . .
C1 C 0.27751(18) 0.3343(3) 0.47676(18) 0.0282(7) Uani 1 1 d . . . . .
C2 C 0.32984(18) 0.3568(3) 0.40870(16) 0.0272(6) Uani 1 1 d . . . . .
H2 H 0.3656 0.3705 0.3958 0.033 Uiso 1 1 calc R U . . .
C3 C 0.26214(19) 0.3350(3) 0.36056(17) 0.0275(7) Uani 1 1 d . . . . .
C4 C 0.2637(3) 0.3247(5) 0.5431(3) 0.0539(11) Uani 1 1 d . . . . .
H4A H 0.2146 0.3083 0.5261 0.081 Uiso 0.7471(19) 1 d R U P A 1
H4B H 0.2764 0.4011 0.5705 0.081 Uiso 0.7471(19) 1 d R U P A 1
H4C H 0.2914 0.2586 0.5751 0.081 Uiso 0.7471(19) 1 d R U P A 1
H4D H 0.3071 0.3370 0.5884 0.081 Uiso 0.2529(19) 1 d R U P A 2
H4E H 0.2452 0.2442 0.5439 0.081 Uiso 0.2529(19) 1 d R U P A 2
H4F H 0.2302 0.3867 0.5394 0.081 Uiso 0.2529(19) 1 d R U P A 2
C5 C 0.40204(17) 0.3768(3) 0.54664(16) 0.0277(6) Uani 1 1 d . . . . .
C6 C 0.42569(18) 0.4957(3) 0.56449(17) 0.0301(7) Uani 1 1 d . . . . .
C7 C 0.4864(2) 0.5140(3) 0.6302(2) 0.0382(8) Uani 1 1 d . . . . .
H7 H 0.5042 0.5937 0.6439 0.046 Uiso 1 1 calc R U . . .
C8 C 0.5208(2) 0.4183(4) 0.6751(2) 0.0444(9) Uani 1 1 d . . . . .
H8 H 0.5616 0.4328 0.7198 0.053 Uiso 1 1 calc R U . . .
C9 C 0.4966(2) 0.3018(4) 0.6561(2) 0.0409(9) Uani 1 1 d . . . . .
H9 H 0.5214 0.2368 0.6877 0.049 Uiso 1 1 calc R U . . .
C10 C 0.43603(18) 0.2770(3) 0.59071(18) 0.0325(7) Uani 1 1 d . . . . .
C11 C 0.3890(2) 0.6037(3) 0.51555(19) 0.0341(7) Uani 1 1 d . . . . .
H11 H 0.3485 0.5725 0.4702 0.041 Uiso 1 1 calc R U . . .
C12 C 0.3618(3) 0.6901(4) 0.5542(3) 0.0560(12) Uani 1 1 d . . . . .
H12A H 0.3321 0.6453 0.5695 0.084 Uiso 1 1 calc R U . . .
H12B H 0.3350 0.7551 0.5203 0.084 Uiso 1 1 calc R U . . .
H12C H 0.4008 0.7253 0.5973 0.084 Uiso 1 1 calc R U . . .
C13 C 0.4363(3) 0.6711(4) 0.4926(3) 0.0507(11) Uani 1 1 d . . . . .
H13A H 0.4747 0.7072 0.5360 0.076 Uiso 1 1 calc R U . . .
H13B H 0.4101 0.7352 0.4577 0.076 Uiso 1 1 calc R U . . .
H13C H 0.4545 0.6143 0.4694 0.076 Uiso 1 1 calc R U . . .
C14 C 0.4121(2) 0.1470(3) 0.5695(2) 0.0358(8) Uani 1 1 d . . . . .
H14 H 0.3659 0.1486 0.5248 0.043 Uiso 1 1 calc R U . . .
C15 C 0.4042(3) 0.0801(4) 0.6303(3) 0.0568(12) Uani 1 1 d . . . . .
H15A H 0.4494 0.0747 0.6741 0.085 Uiso 1 1 calc R U . . .
H15B H 0.3863 -0.0016 0.6135 0.085 Uiso 1 1 calc R U . . .
H15C H 0.3720 0.1246 0.6422 0.085 Uiso 1 1 calc R U . . .
C16 C 0.4623(3) 0.0792(4) 0.5508(3) 0.0496(10) Uani 1 1 d . . . . .
H16A H 0.4644 0.1193 0.5096 0.074 Uiso 1 1 calc R U . . .
H16B H 0.4465 -0.0045 0.5374 0.074 Uiso 1 1 calc R U . . .
H16C H 0.5084 0.0793 0.5936 0.074 Uiso 1 1 calc R U . . .
C17 C 0.15799(17) 0.3027(3) 0.38200(16) 0.0279(7) Uani 1 1 d . . . . .
C18 C 0.11852(19) 0.4042(3) 0.37802(19) 0.0354(7) Uani 1 1 d . . . . .
C19 C 0.0485(2) 0.3850(4) 0.3567(2) 0.0453(9) Uani 1 1 d . . . . .
H19 H 0.0198 0.4518 0.3537 0.054 Uiso 1 1 calc R U . . .
C20 C 0.0205(2) 0.2698(5) 0.3400(2) 0.0469(10) Uani 1 1 d . . . . .
H20 H -0.0272 0.2582 0.3255 0.056 Uiso 1 1 calc R U . . .
C21 C 0.0611(2) 0.1712(4) 0.3441(2) 0.0387(9) Uani 1 1 d . . . . .
H21 H 0.0409 0.0928 0.3324 0.046 Uiso 1 1 calc R U . . .
C22 C 0.13096(19) 0.1851(3) 0.36524(17) 0.0308(7) Uani 1 1 d . . . . .
C23 C 0.1483(2) 0.5315(4) 0.3959(3) 0.0518(11) Uani 1 1 d . . . . .
H23 H 0.1969 0.5289 0.4034 0.062 Uiso 1 1 calc R U . . .
C24 C 0.1069(4) 0.6185(5) 0.3329(3) 0.0669(15) Uani 1 1 d . . . . .
H24A H 0.0608 0.6300 0.3287 0.100 Uiso 1 1 calc R U . . .
H24B H 0.1025 0.5847 0.2870 0.100 Uiso 1 1 calc R U . . .
H24C H 0.1308 0.6968 0.3426 0.100 Uiso 1 1 calc R U . . .
C25 C 0.1497(3) 0.5801(5) 0.4664(3) 0.0719(17) Uani 1 1 d . . . . .
H25A H 0.1023 0.5940 0.4578 0.108 Uiso 1 1 calc R U . . .
H25B H 0.1755 0.6565 0.4805 0.108 Uiso 1 1 calc R U . . .
H25C H 0.1722 0.5207 0.5059 0.108 Uiso 1 1 calc R U . . .
C26 C 0.1755(2) 0.0763(3) 0.3698(2) 0.0384(8) Uani 1 1 d . . . . .
H26 H 0.2152 0.1065 0.3629 0.046 Uiso 1 1 calc R U . . .
C27 C 0.1372(3) -0.0177(4) 0.3107(3) 0.0562(12) Uani 1 1 d . . . . .
H27A H 0.1003 -0.0539 0.3185 0.084 Uiso 1 1 calc R U . . .
H27B H 0.1695 -0.0810 0.3130 0.084 Uiso 1 1 calc R U . . .
H27C H 0.1170 0.0213 0.2624 0.084 Uiso 1 1 calc R U . . .
C28 C 0.2056(3) 0.0179(5) 0.4459(3) 0.0555(11) Uani 1 1 d . . . . .
H28A H 0.2333 0.0778 0.4833 0.083 Uiso 1 1 calc R U . . .
H28B H 0.2349 -0.0509 0.4483 0.083 Uiso 1 1 calc R U . . .
H28C H 0.1678 -0.0106 0.4549 0.083 Uiso 1 1 calc R U . . .
Si1 Si 0.24406(12) 0.6063(2) 0.20697(12) 0.0413(5) Uani 0.7471(19) 1 d D . P A 1
C29 C 0.2668(3) 0.4430(4) 0.2154(3) 0.0368(10) Uani 0.7471(19) 1 d D . P A 1
H29A H 0.3168 0.4372 0.2499 0.044 Uiso 0.7471(19) 1 calc R U P A 1
H29B H 0.2608 0.4166 0.1670 0.044 Uiso 0.7471(19) 1 calc R U P A 1
C30 C 0.2774(5) 0.6761(7) 0.1454(5) 0.070(2) Uani 0.7471(19) 1 d D . P A 1
H30A H 0.3278 0.6846 0.1728 0.106 Uiso 0.7471(19) 1 calc R U P A 1
H30B H 0.2563 0.7561 0.1288 0.106 Uiso 0.7471(19) 1 calc R U P A 1
H30C H 0.2652 0.6236 0.1028 0.106 Uiso 0.7471(19) 1 calc R U P A 1
C31 C 0.1520(4) 0.6439(7) 0.1617(4) 0.0607(17) Uani 0.7471(19) 1 d D . P A 1
H31A H 0.1312 0.6203 0.1099 0.091 Uiso 0.7471(19) 1 calc R U P A 1
H31B H 0.1463 0.7314 0.1652 0.091 Uiso 0.7471(19) 1 calc R U P A 1
H31C H 0.1290 0.6003 0.1856 0.091 Uiso 0.7471(19) 1 calc R U P A 1
C32 C 0.2879(7) 0.6736(12) 0.2993(4) 0.055(2) Uani 0.7471(19) 1 d D . P A 1
H32A H 0.2586 0.6647 0.3232 0.082 Uiso 0.7471(19) 1 calc R U P A 1
H32B H 0.2964 0.7599 0.2954 0.082 Uiso 0.7471(19) 1 calc R U P A 1
H32C H 0.3321 0.6321 0.3285 0.082 Uiso 0.7471(19) 1 calc R U P A 1
Si2 Si 0.33469(7) 0.08616(13) 0.27707(7) 0.0332(4) Uani 0.7471(19) 1 d D . P A 1
C33 C 0.2479(3) 0.1520(4) 0.2233(2) 0.0334(10) Uani 0.7471(19) 1 d D . P A 1
H33A H 0.2147 0.0927 0.2247 0.040 Uiso 0.7471(19) 1 calc R U P A 1
H33B H 0.2393 0.1554 0.1717 0.040 Uiso 0.7471(19) 1 calc R U P A 1
C34 C 0.4064(3) 0.1975(5) 0.3012(3) 0.0440(12) Uani 0.7471(19) 1 d D . P A 1
H34A H 0.4072 0.2246 0.2564 0.066 Uiso 0.7471(19) 1 calc R U P A 1
H34B H 0.4506 0.1589 0.3339 0.066 Uiso 0.7471(19) 1 calc R U P A 1
H34C H 0.3991 0.2674 0.3260 0.066 Uiso 0.7471(19) 1 calc R U P A 1
C35 C 0.3420(3) 0.0181(5) 0.3639(3) 0.0420(11) Uani 0.7471(19) 1 d D . P A 1
H35A H 0.3407 0.0827 0.3958 0.063 Uiso 0.7471(19) 1 calc R U P A 1
H35B H 0.3858 -0.0262 0.3892 0.063 Uiso 0.7471(19) 1 calc R U P A 1
H35C H 0.3034 -0.0378 0.3519 0.063 Uiso 0.7471(19) 1 calc R U P A 1
C36 C 0.3538(4) -0.0372(5) 0.2266(3) 0.0490(13) Uani 0.7471(19) 1 d D . P A 1
H36A H 0.3183 -0.1002 0.2120 0.074 Uiso 0.7471(19) 1 calc R U P A 1
H36B H 0.3992 -0.0725 0.2586 0.074 Uiso 0.7471(19) 1 calc R U P A 1
H36C H 0.3540 -0.0032 0.1828 0.074 Uiso 0.7471(19) 1 calc R U P A 1
Si3 Si 0.06717(8) 0.29102(15) 0.10196(7) 0.0411(3) Uani 0.7471(19) 1 d D . P A 1
C37 C 0.1179(3) 0.3281(4) 0.2008(2) 0.0336(10) Uani 0.7471(19) 1 d D . P A 1
H37A H 0.1030 0.2722 0.2282 0.040 Uiso 0.7471(19) 1 calc R U P A 1
H37B H 0.1049 0.4110 0.2081 0.040 Uiso 0.7471(19) 1 calc R U P A 1
C38 C 0.1076(4) 0.3525(7) 0.0462(3) 0.0594(15) Uani 0.7471(19) 1 d D . P A 1
H38A H 0.1544 0.3193 0.0646 0.089 Uiso 0.7471(19) 1 calc R U P A 1
H38B H 0.1101 0.4411 0.0501 0.089 Uiso 0.7471(19) 1 calc R U P A 1
H38C H 0.0795 0.3292 -0.0053 0.089 Uiso 0.7471(19) 1 calc R U P A 1
C39 C 0.0606(4) 0.1238(7) 0.0874(4) 0.0647(17) Uani 0.7471(19) 1 d D . P A 1
H39A H 0.1063 0.0908 0.0997 0.097 Uiso 0.7471(19) 1 calc R U P A 1
H39B H 0.0284 0.1062 0.0359 0.097 Uiso 0.7471(19) 1 calc R U P A 1
H39C H 0.0435 0.0865 0.1190 0.097 Uiso 0.7471(19) 1 calc R U P A 1
C40 C -0.0223(3) 0.3559(8) 0.0637(3) 0.0622(16) Uani 0.7471(19) 1 d D . P A 1
H40A H -0.0483 0.3364 0.0114 0.093 Uiso 0.7471(19) 1 calc R U P A 1
H40B H -0.0194 0.4441 0.0701 0.093 Uiso 0.7471(19) 1 calc R U P A 1
H40C H -0.0458 0.3211 0.0897 0.093 Uiso 0.7471(19) 1 calc R U P A 1
Si4 Si 0.2263(4) 0.6401(5) 0.2125(3) 0.0367(13) Uani 0.2529(19) 1 d D U P A 2
C29A C 0.1768(7) 0.5013(9) 0.2084(7) 0.031(2) Uani 0.2529(19) 1 d D U P A 2
H29C H 0.1424 0.4912 0.1562 0.037 Uiso 0.2529(19) 1 calc R U P A 2
H29D H 0.1501 0.5214 0.2347 0.037 Uiso 0.2529(19) 1 calc R U P A 2
C30A C 0.2710(13) 0.614(2) 0.1558(13) 0.070(2) Uani 0.2529(19) 1 d D U P A 2
H30D H 0.2950 0.5361 0.1688 0.106 Uiso 0.2529(19) 1 calc R U P A 2
H30E H 0.3046 0.6793 0.1651 0.106 Uiso 0.2529(19) 1 calc R U P A 2
H30F H 0.2368 0.6141 0.1037 0.106 Uiso 0.2529(19) 1 calc R U P A 2
C31A C 0.1697(7) 0.7734(9) 0.1747(8) 0.038(3) Uani 0.2529(19) 1 d D U P A 2
H31D H 0.1315 0.7532 0.1264 0.057 Uiso 0.2529(19) 1 calc R U P A 2
H31E H 0.1964 0.8407 0.1697 0.057 Uiso 0.2529(19) 1 calc R U P A 2
H31F H 0.1512 0.7971 0.2078 0.057 Uiso 0.2529(19) 1 calc R U P A 2
C32A C 0.2860(19) 0.667(4) 0.3107(8) 0.055(2) Uani 0.2529(19) 1 d D U P A 2
H32D H 0.3117 0.5929 0.3330 0.082 Uiso 0.2529(19) 1 calc R U P A 2
H32E H 0.2594 0.6916 0.3358 0.082 Uiso 0.2529(19) 1 calc R U P A 2
H32F H 0.3185 0.7320 0.3154 0.082 Uiso 0.2529(19) 1 calc R U P A 2
Si5 Si 0.3455(2) 0.1528(3) 0.25569(16) 0.0256(8) Uani 0.2529(19) 1 d D U P A 2
C33A C 0.3094(7) 0.3062(9) 0.2405(7) 0.032(3) Uani 0.2529(19) 1 d D U P A 2
H33C H 0.3011 0.3340 0.1914 0.038 Uiso 0.2529(19) 1 calc R U P A 2
H33D H 0.3442 0.3611 0.2773 0.038 Uiso 0.2529(19) 1 calc R U P A 2
C34A C 0.4428(7) 0.1561(14) 0.2952(9) 0.040(3) Uani 0.2529(19) 1 d D U P A 2
H34D H 0.4559 0.2187 0.2702 0.060 Uiso 0.2529(19) 1 calc R U P A 2
H34E H 0.4591 0.0769 0.2881 0.060 Uiso 0.2529(19) 1 calc R U P A 2
H34F H 0.4640 0.1744 0.3477 0.060 Uiso 0.2529(19) 1 calc R U P A 2
C35A C 0.3294(9) 0.0564(14) 0.3213(8) 0.0420(11) Uani 0.2529(19) 1 d D U P A 2
H35D H 0.3512 0.0940 0.3700 0.063 Uiso 0.2529(19) 1 calc R U P A 2
H35E H 0.3491 -0.0244 0.3242 0.063 Uiso 0.2529(19) 1 calc R U P A 2
H35F H 0.2795 0.0495 0.3039 0.063 Uiso 0.2529(19) 1 calc R U P A 2
C36A C 0.3150(9) 0.0690(13) 0.1676(7) 0.044(3) Uani 0.2529(19) 1 d D U P A 2
H36D H 0.2645 0.0756 0.1393 0.065 Uiso 0.2529(19) 1 calc R U P A 2
H36E H 0.3280 -0.0165 0.1778 0.065 Uiso 0.2529(19) 1 calc R U P A 2
H36F H 0.3362 0.1039 0.1393 0.065 Uiso 0.2529(19) 1 calc R U P A 2
Si6 Si 0.0980(2) 0.2128(4) 0.09948(19) 0.0411(3) Uani 0.2529(19) 1 d D U P A 2
C37A C 0.1498(7) 0.2098(14) 0.2005(5) 0.033(3) Uani 0.2529(19) 1 d D U P A 2
H37C H 0.1704 0.1280 0.2145 0.040 Uiso 0.2529(19) 1 calc R U P A 2
H37D H 0.1173 0.2194 0.2212 0.040 Uiso 0.2529(19) 1 calc R U P A 2
C38A C 0.1506(10) 0.272(2) 0.0550(8) 0.0594(15) Uani 0.2529(19) 1 d D U P A 2
H38D H 0.1869 0.2137 0.0621 0.089 Uiso 0.2529(19) 1 calc R U P A 2
H38E H 0.1717 0.3498 0.0775 0.089 Uiso 0.2529(19) 1 calc R U P A 2
H38F H 0.1202 0.2839 0.0024 0.089 Uiso 0.2529(19) 1 calc R U P A 2
C39A C 0.0678(11) 0.0604(15) 0.0611(12) 0.0647(17) Uani 0.2529(19) 1 d D U P A 2
H39D H 0.0262 0.0399 0.0653 0.097 Uiso 0.2529(19) 1 calc R U P A 2
H39E H 0.1041 0.0009 0.0882 0.097 Uiso 0.2529(19) 1 calc R U P A 2
H39F H 0.0569 0.0595 0.0093 0.097 Uiso 0.2529(19) 1 calc R U P A 2
C40A C 0.0224(8) 0.3155(17) 0.0713(10) 0.0622(16) Uani 0.2529(19) 1 d D U P A 2
H40D H 0.0195 0.3695 0.0322 0.093 Uiso 0.2529(19) 1 calc R U P A 2
H40E H 0.0280 0.3640 0.1135 0.093 Uiso 0.2529(19) 1 calc R U P A 2
H40F H -0.0200 0.2673 0.0533 0.093 Uiso 0.2529(19) 1 calc R U P A 2

loop_
_atom_site_aniso_label
_atom_site_aniso_U_11
_atom_site_aniso_U_22
_atom_site_aniso_U_33
_atom_site_aniso_U_23
_atom_site_aniso_U_13
_atom_site_aniso_U_12
Ga1 0.0375(3) 0.0363(3) 0.0168(3) -0.00031(14) 0.0083(2) -0.00114(16)
N1 0.0337(14) 0.0195(13) 0.0153(11) -0.0019(9) 0.0066(10) -0.0046(9)
N2 0.0364(14) 0.0163(12) 0.0186(12) -0.0031(9) 0.0076(11) -0.0022(10)
C1 0.0355(16) 0.0165(14) 0.0226(15) -0.0014(11) 0.0055(13) -0.0017(11)
C2 0.0410(17) 0.0167(14) 0.0178(13) -0.0032(11) 0.0087(12) -0.0008(12)
C3 0.0420(17) 0.0150(14) 0.0202(14) -0.0022(10) 0.0104(13) -0.0030(12)
C4 0.056(3) 0.063(3) 0.034(2) 0.0021(18) 0.0146(19) 0.001(2)
C5 0.0338(15) 0.0231(16) 0.0186(13) -0.0052(11) 0.0060(12) -0.0024(12)
C6 0.0397(17) 0.0219(16) 0.0237(14) -0.0049(12) 0.0106(13) -0.0036(13)
C7 0.0444(19) 0.0293(18) 0.0310(16) -0.0123(14) 0.0095(15) -0.0092(14)
C8 0.0402(19) 0.049(2) 0.0258(16) -0.0085(15) 0.0002(14) -0.0022(16)
C9 0.0409(19) 0.039(2) 0.0271(17) 0.0022(14) 0.0030(15) 0.0065(15)
C10 0.0374(17) 0.0271(17) 0.0266(15) -0.0017(13) 0.0096(13) 0.0007(13)
C11 0.0478(19) 0.0212(16) 0.0282(15) -0.0036(12) 0.0136(14) -0.0036(14)
C12 0.086(3) 0.031(2) 0.057(3) 0.0062(18) 0.039(3) 0.018(2)
C13 0.061(3) 0.047(3) 0.039(2) 0.0026(17) 0.019(2) -0.0127(19)
C14 0.0479(19) 0.0222(16) 0.0305(16) 0.0018(13) 0.0128(15) 0.0062(14)
C15 0.086(3) 0.039(2) 0.059(3) 0.002(2) 0.044(3) -0.009(2)
C16 0.068(3) 0.031(2) 0.055(2) -0.0015(17) 0.033(2) 0.0059(18)
C17 0.0319(16) 0.0314(17) 0.0168(13) 0.0001(11) 0.0083(12) -0.0038(12)
C18 0.0379(17) 0.0343(19) 0.0279(15) -0.0025(13) 0.0105(13) 0.0003(14)
C19 0.0401(19) 0.054(3) 0.0351(18) -0.0041(17) 0.0120(15) 0.0020(17)
C20 0.0353(18) 0.066(3) 0.0329(18) -0.0072(18) 0.0104(15) -0.0092(18)
C21 0.045(2) 0.041(2) 0.0265(16) -0.0055(14) 0.0138(15) -0.0159(15)
C22 0.0408(18) 0.0290(18) 0.0175(14) -0.0001(11) 0.0094(13) -0.0082(13)
C23 0.048(2) 0.031(2) 0.065(3) -0.0045(19) 0.017(2) 0.0061(16)
C24 0.109(4) 0.032(2) 0.061(3) 0.005(2) 0.041(3) 0.006(2)
C25 0.094(4) 0.037(2) 0.043(2) -0.0104(19) -0.003(2) 0.007(2)
C26 0.052(2) 0.0254(18) 0.0368(18) -0.0047(14) 0.0194(16) -0.0083(15)
C27 0.074(3) 0.027(2) 0.058(3) -0.0122(18) 0.023(2) -0.0112(19)
C28 0.062(3) 0.048(3) 0.047(2) 0.015(2) 0.018(2) 0.012(2)
Si1 0.0564(11) 0.0269(11) 0.0382(9) 0.0133(8) 0.0201(8) -0.0002(8)
C29 0.051(3) 0.024(2) 0.037(2) 0.0087(19) 0.022(2) 0.0038(19)
C30 0.104(5) 0.058(5) 0.074(4) 0.023(4) 0.063(4) 0.013(4)
C31 0.062(4) 0.048(4) 0.059(4) 0.014(3) 0.018(3) 0.017(3)
C32 0.077(3) 0.030(3) 0.047(3) -0.003(3) 0.020(3) -0.008(2)
Si2 0.0470(7) 0.0222(7) 0.0248(6) -0.0045(5) 0.0123(5) 0.0014(5)
C33 0.048(3) 0.025(2) 0.0210(19) -0.0028(16) 0.0109(18) 0.0046(19)
C34 0.051(3) 0.032(3) 0.044(3) -0.010(2) 0.018(2) 0.000(2)
C35 0.057(3) 0.038(3) 0.030(2) 0.0094(18) 0.019(2) 0.008(2)
C36 0.073(4) 0.031(3) 0.043(3) -0.008(2) 0.027(3) 0.007(2)
Si3 0.0449(8) 0.0519(8) 0.0174(5) -0.0057(5) 0.0070(5) -0.0108(6)
C37 0.042(2) 0.033(3) 0.024(2) -0.0005(16) 0.0139(19) -0.0032(18)
C38 0.080(4) 0.078(4) 0.023(2) -0.004(2) 0.026(3) -0.012(3)
C39 0.069(4) 0.056(4) 0.060(4) -0.023(3) 0.022(3) -0.018(3)
C40 0.055(3) 0.079(4) 0.034(3) -0.006(3) 0.005(3) 0.004(3)
Si4 0.065(4) 0.020(3) 0.034(2) 0.0029(18) 0.030(2) 0.005(2)
C29A 0.048(6) 0.015(5) 0.025(5) 0.005(4) 0.013(5) 0.002(4)
C30A 0.104(5) 0.058(5) 0.074(4) 0.023(4) 0.063(4) 0.013(4)
C31A 0.057(7) 0.011(5) 0.040(6) 0.000(5) 0.018(5) -0.001(5)
C32A 0.077(3) 0.030(3) 0.047(3) -0.003(3) 0.020(3) -0.008(2)
Si5 0.055(2) 0.0089(16) 0.0133(13) 0.0011(11) 0.0163(14) -0.0020(13)
C33A 0.045(6) 0.016(5) 0.019(5) 0.000(4) 0.002(5) -0.006(4)
C34A 0.049(6) 0.026(7) 0.042(7) 0.008(5) 0.019(5) 0.005(5)
C35A 0.057(3) 0.038(3) 0.030(2) 0.0094(18) 0.019(2) 0.008(2)
C36A 0.078(9) 0.022(6) 0.030(5) -0.011(5) 0.025(6) -0.015(6)
Si6 0.0449(8) 0.0519(8) 0.0174(5) -0.0057(5) 0.0070(5) -0.0108(6)
C37A 0.043(6) 0.038(7) 0.017(4) 0.000(4) 0.012(4) -0.011(5)
C38A 0.080(4) 0.078(4) 0.023(2) -0.004(2) 0.026(3) -0.012(3)
C39A 0.069(4) 0.056(4) 0.060(4) -0.023(3) 0.022(3) -0.018(3)
C40A 0.055(3) 0.079(4) 0.034(3) -0.006(3) 0.005(3) 0.004(3)

loop_
_atom_type_symbol
_atom_type_description
_atom_type_scat_dispersion_real
_atom_type_scat_dispersion_imag
_atom_type_scat_source
Ga Ga -1.2846 0.7763 'International Tables Vol C Tables 4.2.6.8 and 6.1.1.4'
Si Si 0.2541 0.3302 'International Tables Vol C Tables 4.2.6.8 and 6.1.1.4'
N N 0.0311 0.0180 'International Tables Vol C Tables 4.2.6.8 and 6.1.1.4'
C C 0.0181 0.0091 'International Tables Vol C Tables 4.2.6.8 and 6.1.1.4'
H H 0.0000 0.0000 'International Tables Vol C Tables 4.2.6.8 and 6.1.1.4'

loop_
_geom_angle_atom_site_label_1
_geom_angle_atom_site_label_2
_geom_angle_atom_site_label_3
_geom_angle
C29 Ga1 C37 117.3(2)
C37A Ga1 C33A 120.6(6)
C37A Ga1 C3 116.7(4)
C29 Ga1 C3 107.34(18)
C37 Ga1 C3 109.77(17)
C33A Ga1 C3 98.6(4)
C29 Ga1 C33 106.4(2)
C37 Ga1 C33 107.9(2)
C3 Ga1 C33 107.71(15)
C37A Ga1 C29A 107.5(5)
C33A Ga1 C29A 108.7(4)
C3 Ga1 C29A 103.2(3)
C1 N1 C3 110.8(3)
C1 N1 C17 122.3(3)
C3 N1 C17 126.7(3)
C1 N2 C2 108.7(3)
C1 N2 C5 125.0(3)
C2 N2 C5 126.3(3)
N2 C1 N1 107.6(3)
N2 C1 C4 125.6(3)
N1 C1 C4 126.8(3)
C3 C2 N2 109.1(3)
C3 C2 H2 125.5
N2 C2 H2 125.5
C2 C3 N1 103.8(3)
C2 C3 Ga1 125.9(3)
N1 C3 Ga1 130.2(2)
C1 C4 H4A 109.5
C1 C4 H4B 109.5
H4A C4 H4B 109.5
C1 C4 H4C 109.5
H4A C4 H4C 109.5
H4B C4 H4C 109.5
C1 C4 H4D 109.5
C1 C4 H4E 109.5
H4D C4 H4E 109.5
C1 C4 H4F 109.5
H4D C4 H4F 109.5
H4E C4 H4F 109.5
C6 C5 C10 123.4(3)
C6 C5 N2 118.3(3)
C10 C5 N2 118.3(3)
C5 C6 C7 117.3(3)
C5 C6 C11 123.0(3)
C7 C6 C11 119.7(3)
C8 C7 C6 121.0(3)
C8 C7 H7 119.5
C6 C7 H7 119.5
C7 C8 C9 120.6(3)
C7 C8 H8 119.7
C9 C8 H8 119.7
C8 C9 C10 121.3(4)
C8 C9 H9 119.4
C10 C9 H9 119.4
C5 C10 C9 116.4(3)
C5 C10 C14 123.3(3)
C9 C10 C14 120.2(3)
C13 C11 C6 111.4(3)
C13 C11 C12 110.2(4)
C6 C11 C12 110.8(3)
C13 C11 H11 108.1
C6 C11 H11 108.1
C12 C11 H11 108.1
C11 C12 H12A 109.5
C11 C12 H12B 109.5
H12A C12 H12B 109.5
C11 C12 H12C 109.5
H12A C12 H12C 109.5
H12B C12 H12C 109.5
C11 C13 H13A 109.5
C11 C13 H13B 109.5
H13A C13 H13B 109.5
C11 C13 H13C 109.5
H13A C13 H13C 109.5
H13B C13 H13C 109.5
C10 C14 C16 110.1(3)
C10 C14 C15 112.0(3)
C16 C14 C15 110.0(3)
C10 C14 H14 108.2
C16 C14 H14 108.2
C15 C14 H14 108.2
C14 C15 H15A 109.5
C14 C15 H15B 109.5
H15A C15 H15B 109.5
C14 C15 H15C 109.5
H15A C15 H15C 109.5
H15B C15 H15C 109.5
C14 C16 H16A 109.5
C14 C16 H16B 109.5
H16A C16 H16B 109.5
C14 C16 H16C 109.5
H16A C16 H16C 109.5
H16B C16 H16C 109.5
C18 C17 C22 123.5(3)
C18 C17 N1 117.9(3)
C22 C17 N1 118.6(3)
C17 C18 C19 117.1(4)
C17 C18 C23 123.0(3)
C19 C18 C23 119.9(4)
C20 C19 C18 120.6(4)
C20 C19 H19 119.7
C18 C19 H19 119.7
C21 C20 C19 120.8(4)
C21 C20 H20 119.6
C19 C20 H20 119.6
C20 C21 C22 121.0(4)
C20 C21 H21 119.5
C22 C21 H21 119.5
C21 C22 C17 117.1(3)
C21 C22 C26 120.8(3)
C17 C22 C26 122.1(3)
C18 C23 C24 111.0(4)
C18 C23 C25 111.5(4)
C24 C23 C25 109.1(4)
C18 C23 H23 108.4
C24 C23 H23 108.4
C25 C23 H23 108.4
C23 C24 H24A 109.5
C23 C24 H24B 109.5
H24A C24 H24B 109.5
C23 C24 H24C 109.5
H24A C24 H24C 109.5
H24B C24 H24C 109.5
C23 C25 H25A 109.5
C23 C25 H25B 109.5
H25A C25 H25B 109.5
C23 C25 H25C 109.5
H25A C25 H25C 109.5
H25B C25 H25C 109.5
C27 C26 C22 113.1(4)
C27 C26 C28 110.3(4)
C22 C26 C28 110.5(3)
C27 C26 H26 107.6
C22 C26 H26 107.6
C28 C26 H26 107.6
C26 C27 H27A 109.5
C26 C27 H27B 109.5
H27A C27 H27B 109.5
C26 C27 H27C 109.5
H27A C27 H27C 109.5
H27B C27 H27C 109.5
C26 C28 H28A 109.5
C26 C28 H28B 109.5
H28A C28 H28B 109.5
C26 C28 H28C 109.5
H28A C28 H28C 109.5
H28B C28 H28C 109.5
C31 Si1 C32 110.7(5)
C31 Si1 C29 116.8(3)
C32 Si1 C29 107.9(4)
C31 Si1 C30 104.1(4)
C32 Si1 C30 110.6(5)
C29 Si1 C30 106.7(3)
Si1 C29 Ga1 122.4(3)
Si1 C29 H29A 106.7
Ga1 C29 H29A 106.7
Si1 C29 H29B 106.7
Ga1 C29 H29B 106.7
H29A C29 H29B 106.6
Si1 C30 H30A 109.5
Si1 C30 H30B 109.5
H30A C30 H30B 109.5
Si1 C30 H30C 109.5
H30A C30 H30C 109.5
H30B C30 H30C 109.5
Si1 C31 H31A 109.5
Si1 C31 H31B 109.5
H31A C31 H31B 109.5
Si1 C31 H31C 109.5
H31A C31 H31C 109.5
H31B C31 H31C 109.5
Si1 C32 H32A 109.5
Si1 C32 H32B 109.5
H32A C32 H32B 109.5
Si1 C32 H32C 109.5
H32A C32 H32C 109.5
H32B C32 H32C 109.5
C33 Si2 C34 113.7(3)
C33 Si2 C36 112.8(2)
C34 Si2 C36 104.3(3)
C33 Si2 C35 109.6(2)
C34 Si2 C35 108.8(3)
C36 Si2 C35 107.3(3)
Si2 C33 Ga1 122.8(2)
Si2 C33 H33A 106.6
Ga1 C33 H33A 106.6
Si2 C33 H33B 106.6
Ga1 C33 H33B 106.6
H33A C33 H33B 106.6
Si2 C34 H34A 109.5
Si2 C34 H34B 109.5
H34A C34 H34B 109.5
Si2 C34 H34C 109.5
H34A C34 H34C 109.5
H34B C34 H34C 109.5
Si2 C35 H35A 109.5
Si2 C35 H35B 109.5
H35A C35 H35B 109.5
Si2 C35 H35C 109.5
H35A C35 H35C 109.5
H35B C35 H35C 109.5
Si2 C36 H36A 109.5
Si2 C36 H36B 109.5
H36A C36 H36B 109.5
Si2 C36 H36C 109.5
H36A C36 H36C 109.5
H36B C36 H36C 109.5
C37 Si3 C39 110.9(3)
C37 Si3 C40 110.3(3)
C39 Si3 C40 108.9(4)
C37 Si3 C38 112.5(3)
C39 Si3 C38 106.4(4)
C40 Si3 C38 107.7(4)
Si3 C37 Ga1 118.6(3)
Si3 C37 H37A 107.7
Ga1 C37 H37A 107.7
Si3 C37 H37B 107.7
Ga1 C37 H37B 107.7
H37A C37 H37B 107.1
Si3 C38 H38A 109.5
Si3 C38 H38B 109.5
H38A C38 H38B 109.5
Si3 C38 H38C 109.5
H38A C38 H38C 109.5
H38B C38 H38C 109.5
Si3 C39 H39A 109.5
Si3 C39 H39B 109.5
H39A C39 H39B 109.5
Si3 C39 H39C 109.5
H39A C39 H39C 109.5
H39B C39 H39C 109.5
Si3 C40 H40A 109.5
Si3 C40 H40B 109.5
H40A C40 H40B 109.5
Si3 C40 H40C 109.5
H40A C40 H40C 109.5
H40B C40 H40C 109.5
C31A Si4 C32A 108.9(14)
C31A Si4 C29A 112.2(7)
C32A Si4 C29A 106.4(13)
C31A Si4 C30A 107.5(9)
C32A Si4 C30A 113.8(15)
C29A Si4 C30A 108.2(9)
Si4 C29A Ga1 126.0(7)
Si4 C29A H29C 105.8
Ga1 C29A H29C 105.8
Si4 C29A H29D 105.8
Ga1 C29A H29D 105.8
H29C C29A H29D 106.2
Si4 C30A H30D 109.5
Si4 C30A H30E 109.5
H30D C30A H30E 109.5
Si4 C30A H30F 109.5
H30D C30A H30F 109.5
H30E C30A H30F 109.5
Si4 C31A H31D 109.5
Si4 C31A H31E 109.5
H31D C31A H31E 109.5
Si4 C31A H31F 109.5
H31D C31A H31F 109.5
H31E C31A H31F 109.5
Si4 C32A H32D 109.5
Si4 C32A H32E 109.5
H32D C32A H32E 109.5
Si4 C32A H32F 109.5
H32D C32A H32F 109.5
H32E C32A H32F 109.5
C33A Si5 C36A 111.3(6)
C33A Si5 C35A 115.8(7)
C36A Si5 C35A 108.6(7)
C33A Si5 C34A 111.4(6)
C36A Si5 C34A 104.2(8)
C35A Si5 C34A 104.7(7)
Si5 C33A Ga1 114.6(7)
Si5 C33A H33C 108.6
Ga1 C33A H33C 108.6
Si5 C33A H33D 108.6
Ga1 C33A H33D 108.6
H33C C33A H33D 107.6
Si5 C34A H34D 109.5
Si5 C34A H34E 109.5
H34D C34A H34E 109.5
Si5 C34A H34F 109.5
H34D C34A H34F 109.5
H34E C34A H34F 109.5
Si5 C35A H35D 109.5
Si5 C35A H35E 109.5
H35D C35A H35E 109.5
Si5 C35A H35F 109.5
H35D C35A H35F 109.5
H35E C35A H35F 109.5
Si5 C36A H36D 109.5
Si5 C36A H36E 109.5
H36D C36A H36E 109.5
Si5 C36A H36F 109.5
H36D C36A H36F 109.5
H36E C36A H36F 109.5
C39A Si6 C37A 112.1(8)
C39A Si6 C40A 109.5(9)
C37A Si6 C40A 110.4(8)
C39A Si6 C38A 106.5(9)
C37A Si6 C38A 111.3(7)
C40A Si6 C38A 106.9(10)
Si6 C37A Ga1 119.5(7)
Si6 C37A H37C 107.4
Ga1 C37A H37C 107.4
Si6 C37A H37D 107.4
Ga1 C37A H37D 107.4
H37C C37A H37D 107.0
Si6 C38A H38D 109.5
Si6 C38A H38E 109.5
H38D C38A H38E 109.5
Si6 C38A H38F 109.5
H38D C38A H38F 109.5
H38E C38A H38F 109.5
Si6 C39A H39D 109.5
Si6 C39A H39E 109.5
H39D C39A H39E 109.5
Si6 C39A H39F 109.5
H39D C39A H39F 109.5
H39E C39A H39F 109.5
Si6 C40A H40D 109.5
Si6 C40A H40E 109.5
H40D C40A H40E 109.5
Si6 C40A H40F 109.5
H40D C40A H40F 109.5
H40E C40A H40F 109.5

loop_
_geom_bond_atom_site_label_1
_geom_bond_atom_site_label_2
_geom_bond_distance
Ga1 C37A 1.850(13)
Ga1 C29 1.969(5)
Ga1 C37 1.983(5)
Ga1 C33A 2.023(15)
Ga1 C3 2.087(3)
Ga1 C33 2.089(5)
Ga1 C29A 2.185(11)
N1 C1 1.347(4)
N1 C3 1.397(5)
N1 C17 1.448(4)
N2 C1 1.320(5)
N2 C2 1.392(4)
N2 C5 1.451(4)
C1 C4 1.538(6)
C2 C3 1.364(5)
C2 H2 0.9500
C4 H4A 0.9800
C4 H4B 0.9800
C4 H4C 0.9800
C4 H4D 0.9800
C4 H4E 0.9800
C4 H4F 0.9800
C5 C6 1.394(5)
C5 C10 1.400(5)
C6 C7 1.398(5)
C6 C11 1.525(5)
C7 C8 1.373(6)
C7 H7 0.9500
C8 C9 1.376(6)
C8 H8 0.9500
C9 C10 1.406(5)
C9 H9 0.9500
C10 C14 1.518(5)
C11 C13 1.519(6)
C11 C12 1.531(6)
C11 H11 1.0000
C12 H12A 0.9800
C12 H12B 0.9800
C12 H12C 0.9800
C13 H13A 0.9800
C13 H13B 0.9800
C13 H13C 0.9800
C14 C16 1.522(6)
C14 C15 1.533(6)
C14 H14 1.0000
C15 H15A 0.9800
C15 H15B 0.9800
C15 H15C 0.9800
C16 H16A 0.9800
C16 H16B 0.9800
C16 H16C 0.9800
C17 C18 1.393(5)
C17 C22 1.400(5)
C18 C19 1.399(6)
C18 C23 1.520(6)
C19 C20 1.383(7)
C19 H19 0.9500
C20 C21 1.380(7)
C20 H20 0.9500
C21 C22 1.389(6)
C21 H21 0.9500
C22 C26 1.522(5)
C23 C24 1.525(7)
C23 C25 1.538(8)
C23 H23 1.0000
C24 H24A 0.9800
C24 H24B 0.9800
C24 H24C 0.9800
C25 H25A 0.9800
C25 H25B 0.9800
C25 H25C 0.9800
C26 C27 1.519(5)
C26 C28 1.532(6)
C26 H26 1.0000
C27 H27A 0.9800
C27 H27B 0.9800
C27 H27C 0.9800
C28 H28A 0.9800
C28 H28B 0.9800
C28 H28C 0.9800
Si1 C31 1.829(7)
Si1 C32 1.841(7)
Si1 C29 1.855(5)
Si1 C30 1.900(7)
C29 H29A 0.9900
C29 H29B 0.9900
C30 H30A 0.9800
C30 H30B 0.9800
C30 H30C 0.9800
C31 H31A 0.9800
C31 H31B 0.9800
C31 H31C 0.9800
C32 H32A 0.9800
C32 H32B 0.9800
C32 H32C 0.9800
Si2 C33 1.842(5)
Si2 C34 1.868(6)
Si2 C36 1.876(5)
Si2 C35 1.878(5)
C33 H33A 0.9900
C33 H33B 0.9900
C34 H34A 0.9800
C34 H34B 0.9800
C34 H34C 0.9800
C35 H35A 0.9800
C35 H35B 0.9800
C35 H35C 0.9800
C36 H36A 0.9800
C36 H36B 0.9800
C36 H36C 0.9800
Si3 C37 1.854(5)
Si3 C39 1.864(7)
Si3 C40 1.876(7)
Si3 C38 1.877(6)
C37 H37A 0.9900
C37 H37B 0.9900
C38 H38A 0.9800
C38 H38B 0.9800
C38 H38C 0.9800
C39 H39A 0.9800
C39 H39B 0.9800
C39 H39C 0.9800
C40 H40A 0.9800
C40 H40B 0.9800
C40 H40C 0.9800
Si4 C31A 1.844(8)
Si4 C32A 1.851(8)
Si4 C29A 1.854(8)
Si4 C30A 1.865(9)
C29A H29C 0.9900
C29A H29D 0.9900
C30A H30D 0.9800
C30A H30E 0.9800
C30A H30F 0.9800
C31A H31D 0.9800
C31A H31E 0.9800
C31A H31F 0.9800
C32A H32D 0.9800
C32A H32E 0.9800
C32A H32F 0.9800
Si5 C33A 1.831(11)
Si5 C36A 1.863(11)
Si5 C35A 1.879(13)
Si5 C34A 1.892(13)
C33A H33C 0.9900
C33A H33D 0.9900
C34A H34D 0.9800
C34A H34E 0.9800
C34A H34F 0.9800
C35A H35D 0.9800
C35A H35E 0.9800
C35A H35F 0.9800
C36A H36D 0.9800
C36A H36E 0.9800
C36A H36F 0.9800
Si6 C39A 1.844(14)
Si6 C37A 1.849(11)
Si6 C40A 1.860(9)
Si6 C38A 1.893(13)
C37A H37C 0.9900
C37A H37D 0.9900
C38A H38D 0.9800
C38A H38E 0.9800
C38A H38F 0.9800
C39A H39D 0.9800
C39A H39E 0.9800
C39A H39F 0.9800
C40A H40D 0.9800
C40A H40E 0.9800
C40A H40F 0.9800

loop_
_geom_torsion_atom_site_label_1
_geom_torsion_atom_site_label_2
_geom_torsion_atom_site_label_3
_geom_torsion_atom_site_label_4
_geom_torsion
C2 N2 C1 N1 0.7(3)
C5 N2 C1 N1 179.7(3)
C2 N2 C1 C4 179.5(3)
C5 N2 C1 C4 -1.5(5)
C3 N1 C1 N2 -1.1(4)
C17 N1 C1 N2 -176.1(3)
C3 N1 C1 C4 -179.8(3)
C17 N1 C1 C4 5.1(5)
C1 N2 C2 C3 -0.1(4)
C5 N2 C2 C3 -179.1(3)
N2 C2 C3 N1 -0.5(3)
N2 C2 C3 Ga1 -178.2(2)
C1 N1 C3 C2 0.9(3)
C17 N1 C3 C2 175.7(3)
C1 N1 C3 Ga1 178.5(2)
C17 N1 C3 Ga1 -6.8(5)
C1 N2 C5 C6 -102.0(4)
C2 N2 C5 C6 76.9(4)
C1 N2 C5 C10 76.7(4)
C2 N2 C5 C10 -104.5(4)
C10 C5 C6 C7 -0.3(5)
N2 C5 C6 C7 178.3(3)
C10 C5 C6 C11 179.0(3)
N2 C5 C6 C11 -2.5(5)
C5 C6 C7 C8 -0.4(6)
C11 C6 C7 C8 -179.7(4)
C6 C7 C8 C9 0.8(7)
C7 C8 C9 C10 -0.6(7)
C6 C5 C10 C9 0.5(5)
N2 C5 C10 C9 -178.1(3)
C6 C5 C10 C14 -177.1(3)
N2 C5 C10 C14 4.3(5)
C8 C9 C10 C5 -0.1(6)
C8 C9 C10 C14 177.6(4)
C5 C6 C11 C13 -121.0(4)
C7 C6 C11 C13 58.2(5)
C5 C6 C11 C12 116.0(4)
C7 C6 C11 C12 -64.8(5)
C5 C10 C14 C16 109.4(4)
C9 C10 C14 C16 -68.1(5)
C5 C10 C14 C15 -127.9(4)
C9 C10 C14 C15 54.7(5)
C1 N1 C17 C18 78.6(4)
C3 N1 C17 C18 -95.6(4)
C1 N1 C17 C22 -100.6(4)
C3 N1 C17 C22 85.1(4)
C22 C17 C18 C19 0.7(5)
N1 C17 C18 C19 -178.6(3)
C22 C17 C18 C23 -179.6(4)
N1 C17 C18 C23 1.2(5)
C17 C18 C19 C20 -0.5(6)
C23 C18 C19 C20 179.7(4)
C18 C19 C20 C21 0.2(6)
C19 C20 C21 C22 0.1(6)
C20 C21 C22 C17 0.1(5)
C20 C21 C22 C26 180.0(3)
C18 C17 C22 C21 -0.4(5)
N1 C17 C22 C21 178.8(3)
C18 C17 C22 C26 179.7(3)
N1 C17 C22 C26 -1.1(5)
C17 C18 C23 C24 126.5(4)
C19 C18 C23 C24 -53.8(6)
C17 C18 C23 C25 -111.7(4)
C19 C18 C23 C25 68.1(5)
C21 C22 C26 C27 35.8(5)
C17 C22 C26 C27 -144.3(4)
C21 C22 C26 C28 -88.3(4)
C17 C22 C26 C28 91.6(4)
C31 Si1 C29 Ga1 -44.8(5)
C32 Si1 C29 Ga1 80.6(6)
C30 Si1 C29 Ga1 -160.6(4)
C34 Si2 C33 Ga1 -42.4(4)
C36 Si2 C33 Ga1 -160.8(3)
C35 Si2 C33 Ga1 79.7(4)
C39 Si3 C37 Ga1 79.7(4)
C40 Si3 C37 Ga1 -159.6(3)
C38 Si3 C37 Ga1 -39.3(4)
C31A Si4 C29A Ga1 -179.6(8)
C32A Si4 C29A Ga1 -60.7(17)
C30A Si4 C29A Ga1 61.9(12)
C36A Si5 C33A Ga1 92.5(8)
C35A Si5 C33A Ga1 -32.2(9)
C34A Si5 C33A Ga1 -151.6(7)
C39A Si6 C37A Ga1 148.4(10)
C40A Si6 C37A Ga1 -89.2(11)
C38A Si6 C37A Ga1 29.3(13)
C29 Ga1 C37A Si6 -8.9(14)
C37 Ga1 C37A Si6 75.8(8)
C33A Ga1 C37A Si6 -72.8(10)
C3 Ga1 C37A Si6 167.8(6)
C33 Ga1 C37A Si6 -94.9(9)
C29A Ga1 C37A Si6 52.4(10)
